data_8106890
loop_
_publ_author_name
'Oh, In-Hwan'
'Park, Seong-Hun'

_publ_section_title
;
 Crystal structure of
 (E)-4-(2-(4-(diethylamino)phenyl)diazen-1-ium-1-yl)benzenesulfonate
 monohydrate
;
_journal_issue 2
_journal_name_full 'Zeitschrift f\"ur Kristallographie - New Crystal Structures'
_journal_page_first 409
_journal_page_last 410
_journal_paper_doi 10.1515/ncrs-2015-0042
_journal_volume 231
_journal_year 2016
_chemical_formula_moiety 'C16 h19 N3 O3 S, H2 O'
_chemical_formula_sum 'C16 H21 N3 O4 S'
_chemical_formula_weight 351.42
_chemical_name_systematic
;
(E)-4-(2-(4-(diethylamino)phenyl)diazen-1-ium-1-yl)benzenesulfonate monohydrate
;
_space_group_crystal_system triclinic
_space_group_IT_number 2
_space_group_name_Hall '-P 1'
_space_group_name_H-M_alt 'P -1'
_atom_sites_solution_hydrogens difmap
_cell_angle_alpha 102.382(4)
_cell_angle_beta 109.303(4)
_cell_angle_gamma 97.122(4)
_cell_formula_units_Z 2
_cell_length_a 8.402(2)
_cell_length_b 9.035(2)
_cell_length_c 11.692(3)
_cell_measurement_reflns_used 2516
_cell_measurement_temperature 173(2)
_cell_measurement_theta_max 28.28
_cell_measurement_theta_min 2.36
_cell_volume 799.7(3)
_computing_cell_refinement 'Bruker SAINT [9]'
_computing_data_collection 'Bruker SMART [10]'
_computing_data_reduction 'Bruker SAINT [9]'
_computing_molecular_graphics
;
Diamond Version 3.2.e [13]
;
_computing_publication_material 'PublCIF [14]'
_computing_structure_refinement 'SHELXL-2014 [8]'
_computing_structure_solution 'WINGX SIR92 [12]'
_diffrn_ambient_temperature 173(2)
_diffrn_measured_fraction_theta_full 0.983
_diffrn_measured_fraction_theta_max 0.904
_diffrn_measurement_device_type 'CCD area detector'
_diffrn_measurement_method 'phi and omega scans'
_diffrn_radiation_type MoK\a
_diffrn_radiation_wavelength 0.71073
_diffrn_reflns_av_R_equivalents 0.0180
_diffrn_reflns_av_unetI/netI 0.0395
_diffrn_reflns_Laue_measured_fraction_full 0.983
_diffrn_reflns_Laue_measured_fraction_max 0.904
_diffrn_reflns_limit_h_max 11
_diffrn_reflns_limit_h_min -10
_diffrn_reflns_limit_k_max 9
_diffrn_reflns_limit_k_min -11
_diffrn_reflns_limit_l_max 15
_diffrn_reflns_limit_l_min -7
_diffrn_reflns_number 4982
_diffrn_reflns_point_group_measured_fraction_full 0.983
_diffrn_reflns_point_group_measured_fraction_max 0.904
_diffrn_reflns_theta_full 25.000
_diffrn_reflns_theta_max 28.290
_diffrn_reflns_theta_min 1.918
_diffrn_source 'fine-focus sealed tube'
_exptl_absorpt_coefficient_mu 0.230
_exptl_absorpt_correction_T_max 0.9954
_exptl_absorpt_correction_T_min 0.9097
_exptl_absorpt_correction_type multi-scan
_exptl_absorpt_process_details 'Bruker SADABS [11]'
_exptl_crystal_colour dark-red
_exptl_crystal_density_diffrn 1.459
_exptl_crystal_description plate
_exptl_crystal_F_000 372
_exptl_crystal_size_max 0.420
_exptl_crystal_size_mid 0.400
_exptl_crystal_size_min 0.020
_refine_diff_density_max 0.345
_refine_diff_density_min -0.366
_refine_diff_density_rms 0.060
_refine_ls_extinction_method none
_refine_ls_goodness_of_fit_ref 1.052
_refine_ls_hydrogen_treatment refxyz
_refine_ls_matrix_type full
_refine_ls_number_parameters 282
_refine_ls_number_reflns 3593
_refine_ls_number_restraints 0
_refine_ls_restrained_S_all 1.052
_refine_ls_R_factor_all 0.0552
_refine_ls_R_factor_gt 0.0410
_refine_ls_shift/su_max 0.006
_refine_ls_shift/su_mean 0.000
_refine_ls_structure_factor_coef Fsqd
_refine_ls_weighting_details 'w=1/[\s^2^(Fo^2^)+(0.0614P)^2^+0.2458P] where P=(Fo^2^+2Fc^2^)/3'
_refine_ls_weighting_scheme calc
_refine_ls_wR_factor_gt 0.1078
_refine_ls_wR_factor_ref 0.1172
_reflns_Friedel_coverage 0.000
_reflns_Friedel_fraction_full .
_reflns_Friedel_fraction_max .
_reflns_number_gt 2835
_reflns_number_total 3593
_reflns_threshold_expression 'I > 2\s(I)'
_cod_data_source_file suppl_ncrs-2015-0042_suppl.cif
_cod_data_source_block oO3_25tr
_cod_database_code 8106890
_shelx_space_group_comment
;
The symmetry employed for this shelxl refinement is uniquely defined
by the following loop, which should always be used as a source of
symmetry information in preference to the above space-group names.
They are only intended as comments.
;
_shelx_estimated_absorpt_t_min 0.910
_shelx_estimated_absorpt_t_max 0.995

loop_
_space_group_symop_operation_xyz
'x, y, z'
'-x, -y, -z'

loop_
_atom_site_label
_atom_site_type_symbol
_atom_site_fract_x
_atom_site_fract_y
_atom_site_fract_z
_atom_site_U_iso_or_equiv
_atom_site_adp_type
_atom_site_occupancy
_atom_site_site_symmetry_order
_atom_site_calc_flag
_atom_site_refinement_flags_posn
_atom_site_refinement_flags_adp
_atom_site_refinement_flags_occupancy
_atom_site_disorder_assembly
_atom_site_disorder_group
S1 S 1.42225(5) 0.48840(5) 0.72009(4) 0.02011(14) Uani 1 1 d . . . . .
O1 O 1.45566(16) 0.65011(15) 0.78826(13) 0.0266(3) Uani 1 1 d . . . . .
O2 O 1.47156(17) 0.46816(17) 0.61014(13) 0.0301(3) Uani 1 1 d . . . . .
O3 O 1.48984(18) 0.38923(16) 0.79832(14) 0.0315(3) Uani 1 1 d . . . . .
O1S O 0.3209(2) 0.6983(2) 0.98325(17) 0.0484(5) Uani 1 1 d . . . . .
H1O H 0.376(4) 0.674(4) 0.919(3) 0.073 Uiso 1 1 d . U . . .
H2O H 0.382(4) 0.653(4) 1.045(3) 0.073 Uiso 1 1 d . U . . .
N1 N 0.6598(2) 0.26440(18) 0.48802(15) 0.0227(3) Uani 1 1 d . . . . .
H1N H 0.598(3) 0.338(3) 0.495(2) 0.034 Uiso 1 1 d . U . . .
N2 N 0.59461(19) 0.11974(18) 0.42646(15) 0.0221(3) Uani 1 1 d . . . . .
N3 N -0.0842(2) -0.12834(19) 0.11924(16) 0.0249(4) Uani 1 1 d . . . . .
C1 C 1.1949(2) 0.4217(2) 0.65877(17) 0.0197(4) Uani 1 1 d . . . . .
C2 C 1.1262(2) 0.2657(2) 0.59324(18) 0.0237(4) Uani 1 1 d . . . . .
H2 H 1.200(3) 0.194(3) 0.582(2) 0.028 Uiso 1 1 d . U . . .
C3 C 0.9494(2) 0.2109(2) 0.53783(19) 0.0245(4) Uani 1 1 d . . . . .
H3 H 0.903(3) 0.107(3) 0.493(2) 0.029 Uiso 1 1 d . U . . .
C4 C 0.8399(2) 0.3130(2) 0.54899(17) 0.0208(4) Uani 1 1 d . . . . .
C5 C 0.9070(2) 0.4668(2) 0.61799(19) 0.0239(4) Uani 1 1 d . . . . .
H5 H 0.829(3) 0.536(3) 0.628(2) 0.029 Uiso 1 1 d . U . . .
C6 C 1.0852(2) 0.5213(2) 0.67236(18) 0.0231(4) Uani 1 1 d . . . . .
H6 H 1.131(3) 0.628(3) 0.722(2) 0.028 Uiso 1 1 d . U . . .
C7 C 0.4253(2) 0.0714(2) 0.35882(17) 0.0204(4) Uani 1 1 d . . . . .
C8 C 0.3719(2) -0.0907(2) 0.29769(18) 0.0228(4) Uani 1 1 d . . . . .
H8 H 0.457(3) -0.148(3) 0.310(2) 0.027 Uiso 1 1 d . U . . .
C9 C 0.2059(2) -0.1570(2) 0.22234(18) 0.0227(4) Uani 1 1 d . . . . .
H9 H 0.179(3) -0.263(3) 0.183(2) 0.030(6) Uiso 1 1 d . . . . .
C10 C 0.0782(2) -0.0650(2) 0.19825(18) 0.0222(4) Uani 1 1 d . . . . .
C11 C 0.1314(2) 0.0979(2) 0.2616(2) 0.0271(4) Uani 1 1 d . . . . .
H11 H 0.048(3) 0.164(3) 0.248(2) 0.033 Uiso 1 1 d . U . . .
C12 C 0.2978(2) 0.1635(2) 0.3391(2) 0.0257(4) Uani 1 1 d . . . . .
H12 H 0.327(3) 0.274(3) 0.380(2) 0.031 Uiso 1 1 d . U . . .
C13 C -0.1463(2) -0.2979(2) 0.0655(2) 0.0253(4) Uani 1 1 d . . . . .
H13A H -0.267(3) -0.322(3) 0.050(2) 0.030 Uiso 1 1 d . U . . .
H13B H -0.091(3) -0.350(3) 0.131(2) 0.030 Uiso 1 1 d . U . . .
C14 C -0.1180(3) -0.3543(3) -0.0565(2) 0.0305(5) Uani 1 1 d . . . . .
H14A H -0.178(3) -0.298(3) -0.118(2) 0.037 Uiso 1 1 d . U . . .
H14B H -0.163(3) -0.466(3) -0.091(2) 0.037 Uiso 1 1 d . U . . .
H14C H 0.000(3) -0.333(2) -0.042(2) 0.026(5) Uiso 1 1 d . . . . .
C15 C -0.2141(3) -0.0344(3) 0.0782(2) 0.0296(4) Uani 1 1 d . . . . .
H15A H -0.292(3) -0.093(3) -0.008(2) 0.036 Uiso 1 1 d . U . . .
H15B H -0.157(3) 0.065(3) 0.071(2) 0.036 Uiso 1 1 d . U . . .
C16 C -0.3090(3) -0.0042(3) 0.1680(3) 0.0374(5) Uani 1 1 d . . . . .
H16A H -0.356(3) -0.101(3) 0.170(2) 0.045 Uiso 1 1 d . U . . .
H16B H -0.397(3) 0.062(3) 0.135(2) 0.045 Uiso 1 1 d . U . . .
H16C H -0.227(3) 0.062(3) 0.253(3) 0.045 Uiso 1 1 d . U . . .

loop_
_atom_site_aniso_label
_atom_site_aniso_U_11
_atom_site_aniso_U_22
_atom_site_aniso_U_33
_atom_site_aniso_U_23
_atom_site_aniso_U_13
_atom_site_aniso_U_12
S1 0.0168(2) 0.0198(2) 0.0218(2) 0.00380(18) 0.00627(17) 0.00282(16)
O1 0.0223(7) 0.0209(7) 0.0317(8) 0.0003(6) 0.0089(6) 0.0017(5)
O2 0.0246(7) 0.0355(8) 0.0295(8) 0.0022(6) 0.0143(6) 0.0032(6)
O3 0.0249(7) 0.0288(8) 0.0355(8) 0.0136(6) 0.0016(6) 0.0053(6)
O1S 0.0436(10) 0.0709(13) 0.0361(10) 0.0169(9) 0.0162(8) 0.0234(9)
N1 0.0183(7) 0.0187(8) 0.0281(9) 0.0035(7) 0.0065(6) 0.0041(6)
N2 0.0193(7) 0.0222(8) 0.0235(8) 0.0062(6) 0.0070(6) 0.0027(6)
N3 0.0181(7) 0.0239(8) 0.0287(9) 0.0053(7) 0.0058(6) 0.0020(6)
C1 0.0166(8) 0.0225(9) 0.0188(9) 0.0066(7) 0.0048(7) 0.0027(7)
C2 0.0202(9) 0.0211(9) 0.0282(10) 0.0039(8) 0.0086(8) 0.0051(7)
C3 0.0208(9) 0.0192(9) 0.0289(10) 0.0032(8) 0.0064(8) 0.0021(7)
C4 0.0165(8) 0.0241(10) 0.0214(9) 0.0081(7) 0.0056(7) 0.0033(7)
C5 0.0212(9) 0.0201(9) 0.0290(10) 0.0041(8) 0.0083(8) 0.0064(7)
C6 0.0220(9) 0.0186(9) 0.0244(10) 0.0027(8) 0.0052(7) 0.0038(7)
C7 0.0166(8) 0.0223(9) 0.0210(9) 0.0049(7) 0.0066(7) 0.0022(7)
C8 0.0213(9) 0.0231(10) 0.0253(10) 0.0066(8) 0.0095(7) 0.0072(7)
C9 0.0230(9) 0.0176(9) 0.0243(10) 0.0032(8) 0.0072(7) 0.0023(7)
C10 0.0196(8) 0.0222(9) 0.0242(10) 0.0065(7) 0.0080(7) 0.0023(7)
C11 0.0213(9) 0.0211(10) 0.0365(11) 0.0066(8) 0.0080(8) 0.0057(7)
C12 0.0222(9) 0.0182(9) 0.0335(11) 0.0030(8) 0.0089(8) 0.0032(7)
C13 0.0194(9) 0.0212(10) 0.0304(11) 0.0053(8) 0.0058(8) -0.0004(7)
C14 0.0254(10) 0.0311(11) 0.0288(11) 0.0038(9) 0.0061(8) 0.0022(8)
C15 0.0224(9) 0.0294(11) 0.0330(11) 0.0079(9) 0.0058(8) 0.0043(8)
C16 0.0305(11) 0.0333(13) 0.0487(15) 0.0083(11) 0.0173(10) 0.0059(9)

loop_
_atom_type_symbol
_atom_type_description
_atom_type_scat_dispersion_real
_atom_type_scat_dispersion_imag
_atom_type_scat_source
C C 0.0033 0.0016 'International Tables Vol C Tables 4.2.6.8 and 6.1.1.4'
H H 0.0000 0.0000 'International Tables Vol C Tables 4.2.6.8 and 6.1.1.4'
N N 0.0061 0.0033 'International Tables Vol C Tables 4.2.6.8 and 6.1.1.4'
O O 0.0106 0.0060 'International Tables Vol C Tables 4.2.6.8 and 6.1.1.4'
S S 0.1246 0.1234 'International Tables Vol C Tables 4.2.6.8 and 6.1.1.4'

loop_
_geom_angle_atom_site_label_1
_geom_angle_atom_site_label_2
_geom_angle_atom_site_label_3
_geom_angle
_geom_angle_site_symmetry_1
_geom_angle_site_symmetry_3
O3 S1 O1 114.21(9) . .
O3 S1 O2 112.63(9) . .
O1 S1 O2 112.24(8) . .
O3 S1 C1 105.30(9) . .
O1 S1 C1 106.33(8) . .
O2 S1 C1 105.23(8) . .
H1O O1S H2O 101(3) . .
N2 N1 C4 118.95(16) . .
N2 N1 H1N 124.9(15) . .
C4 N1 H1N 116.2(15) . .
N1 N2 C7 120.72(16) . .
C10 N3 C13 122.05(16) . .
C10 N3 C15 122.73(16) . .
C13 N3 C15 115.22(15) . .
C6 C1 C2 119.77(16) . .
C6 C1 S1 121.59(14) . .
C2 C1 S1 118.63(14) . .
C3 C2 C1 120.48(17) . .
C3 C2 H2 118.0(13) . .
C1 C2 H2 121.5(13) . .
C2 C3 C4 119.33(17) . .
C2 C3 H3 120.9(14) . .
C4 C3 H3 119.8(14) . .
C5 C4 C3 120.55(16) . .
C5 C4 N1 118.21(16) . .
C3 C4 N1 121.22(16) . .
C4 C5 C6 119.68(17) . .
C4 C5 H5 119.7(13) . .
C6 C5 H5 120.6(13) . .
C1 C6 C5 120.13(17) . .
C1 C6 H6 120.7(13) . .
C5 C6 H6 119.2(13) . .
N2 C7 C8 114.50(16) . .
N2 C7 C12 127.48(17) . .
C8 C7 C12 117.99(16) . .
C9 C8 C7 121.78(17) . .
C9 C8 H8 121.6(13) . .
C7 C8 H8 116.6(13) . .
C8 C9 C10 120.72(17) . .
C8 C9 H9 117.9(14) . .
C10 C9 H9 121.3(14) . .
N3 C10 C9 121.12(17) . .
N3 C10 C11 121.41(17) . .
C9 C10 C11 117.46(16) . .
C12 C11 C10 121.52(18) . .
C12 C11 H11 118.5(13) . .
C10 C11 H11 120.0(13) . .
C11 C12 C7 120.46(18) . .
C11 C12 H12 118.5(14) . .
C7 C12 H12 121.1(14) . .
N3 C13 C14 111.75(16) . .
N3 C13 H13A 107.8(13) . .
C14 C13 H13A 109.4(13) . .
N3 C13 H13B 108.8(13) . .
C14 C13 H13B 113.4(13) . .
H13A C13 H13B 105.4(18) . .
C13 C14 H14A 109.0(13) . .
C13 C14 H14B 110.0(14) . .
H14A C14 H14B 110.4(19) . .
C13 C14 H14C 110.2(13) . .
H14A C14 H14C 108.5(19) . .
H14B C14 H14C 108.6(19) . .
N3 C15 C16 111.10(19) . .
N3 C15 H15A 105.9(14) . .
C16 C15 H15A 112.5(14) . .
N3 C15 H15B 110.1(14) . .
C16 C15 H15B 110.9(13) . .
H15A C15 H15B 106.0(19) . .
C15 C16 H16A 105.5(16) . .
C15 C16 H16B 107.5(14) . .
H16A C16 H16B 115(2) . .
C15 C16 H16C 110.2(15) . .
H16A C16 H16C 113(2) . .
H16B C16 H16C 105(2) . .

loop_
_geom_bond_atom_site_label_1
_geom_bond_atom_site_label_2
_geom_bond_distance
_geom_bond_site_symmetry_2
_geom_bond_publ_flag
S1 O3 1.4479(15) . y
S1 O1 1.4491(14) . y
S1 O2 1.4586(14) . y
S1 C1 1.7749(18) . y
O1S H1O 1.00(3) . ?
O1S H2O 0.94(3) . ?
N1 N2 1.298(2) . ?
N1 C4 1.407(2) . ?
N1 H1N 0.90(2) . ?
N2 C7 1.340(2) . ?
N3 C10 1.338(2) . ?
N3 C13 1.479(2) . ?
N3 C15 1.483(3) . ?
C1 C6 1.388(3) . ?
C1 C2 1.396(3) . ?
C2 C3 1.384(3) . ?
C2 H2 0.97(2) . ?
C3 C4 1.398(3) . ?
C3 H3 0.94(2) . ?
C4 C5 1.387(3) . ?
C5 C6 1.393(3) . ?
C5 H5 0.98(2) . ?
C6 H6 0.97(2) . ?
C7 C8 1.426(3) . ?
C7 C12 1.426(3) . ?
C8 C9 1.354(3) . ?
C8 H8 0.93(2) . ?
C9 C10 1.429(3) . ?
C9 H9 0.93(2) . ?
C10 C11 1.437(3) . ?
C11 C12 1.362(3) . ?
C11 H11 0.97(2) . ?
C12 H12 0.97(2) . ?
C13 C14 1.516(3) . ?
C13 H13A 0.96(2) . ?
C13 H13B 1.00(2) . ?
C14 H14A 1.00(3) . ?
C14 H14B 0.98(2) . ?
C14 H14C 0.94(2) . ?
C15 C16 1.515(3) . ?
C15 H15A 0.99(2) . ?
C15 H15B 1.00(2) . ?
C16 H16A 0.93(3) . ?
C16 H16B 1.04(3) . ?
C16 H16C 1.01(3) . ?

loop_
_geom_hbond_atom_site_label_D
_geom_hbond_atom_site_label_H
_geom_hbond_atom_site_label_A
_geom_hbond_distance_DH
_geom_hbond_distance_HA
_geom_hbond_distance_DA
_geom_hbond_angle_DHA
_geom_hbond_site_symmetry_A
_geom_hbond_publ_flag
N1 H1N O2 0.90(2) 2.37(2) 3.064(2) 134.0(19) 2_766 y
N1 H1N O2 0.90(2) 2.22(2) 3.003(2) 146(2) 1_455 y
O1S H1O O1 1.00(3) 1.85(3) 2.841(2) 170(3) 1_455 y
O1S H2O O3 0.94(3) 1.94(4) 2.858(2) 165(3) 2_767 y
